data_7053618
loop_
_publ_author_name
'Buchard, Antoine'
'Payet, Elina'
'Auffrant, Audrey'
'Goff, Xavier Le'
'Floch, Pascal Le'

_publ_section_title
;
 Iminophosphorane-based [P2N2] rhodium complexes: synthesis, reactivity,
 and application in catalysed transfer hydrogenation of polar bonds
;
_journal_issue 12
_journal_name_full 'New Journal of Chemistry'
_journal_page_first 2943
_journal_paper_doi 10.1039/c0nj00299b
_journal_volume 34
_journal_year 2010
_chemical_formula_moiety 'C52 H48 Cl2 N2 P4 Rh, Cl, 3(C2 H3 N)'
_chemical_formula_sum 'C58 H57 Cl6 N2 P4 Rh'
_chemical_formula_weight 1221.55
_chemical_name_systematic
;
?
;
_space_group_IT_number 18
_symmetry_cell_setting orthorhombic
_symmetry_space_group_name_Hall 'P 2 2ab'
_symmetry_space_group_name_H-M 'P 21 21 2'
_atom_sites_solution_hydrogens geom
_atom_sites_solution_primary direct
_atom_sites_solution_secondary difmap
_audit_creation_method SHELXL-97
_cell_angle_alpha 90.00
_cell_angle_beta 90.00
_cell_angle_gamma 90.00
_cell_formula_units_Z 4
_cell_length_a 19.416(1)
_cell_length_b 24.922(1)
_cell_length_c 10.803(1)
_cell_measurement_reflns_used 7935
_cell_measurement_temperature 150.0(1)
_cell_measurement_theta_max 25.028
_cell_measurement_theta_min 0.998
_cell_volume 5227.4(6)
_computing_structure_refinement 'SHELXL-97 (Sheldrick, 1997)'
_computing_structure_solution 'SHELXS-97 (Sheldrick, 1990)'
_diffrn_ambient_temperature 150.0(1)
_diffrn_measured_fraction_theta_full 0.992
_diffrn_measured_fraction_theta_max 0.992
_diffrn_measurement_device_type KappaCCD
_diffrn_measurement_method 'phi and omega scans'
_diffrn_radiation_monochromator graphite
_diffrn_radiation_source 'fine-focus sealed tube'
_diffrn_radiation_type MoK\a
_diffrn_radiation_wavelength 0.71069
_diffrn_reflns_av_R_equivalents 0.1246
_diffrn_reflns_av_sigmaI/netI 0.1842
_diffrn_reflns_limit_h_max 22
_diffrn_reflns_limit_h_min -22
_diffrn_reflns_limit_k_max 29
_diffrn_reflns_limit_k_min -29
_diffrn_reflns_limit_l_max 12
_diffrn_reflns_limit_l_min -12
_diffrn_reflns_number 8882
_diffrn_reflns_theta_full 25.01
_diffrn_reflns_theta_max 25.01
_diffrn_reflns_theta_min 3.09
_exptl_absorpt_coefficient_mu 0.799
_exptl_absorpt_correction_T_max 0.9687
_exptl_absorpt_correction_T_min 0.7841
_exptl_absorpt_correction_type multi-scan
_exptl_crystal_colour Orange
_exptl_crystal_density_diffrn 1.552
_exptl_crystal_density_method 'not measured'
_exptl_crystal_description Needle
_exptl_crystal_F_000 2504
_exptl_crystal_size_max 0.32
_exptl_crystal_size_mid 0.04
_exptl_crystal_size_min 0.04
_platon_squeeze_details
;
Three highly disordered CH3CN molecule were accounted
by using Squeeze Platon's function.
;
_refine_diff_density_max 0.842
_refine_diff_density_min -0.426
_refine_diff_density_rms 0.106
_refine_ls_abs_structure_details 'Flack H D (1983), Acta Cryst. A39, 876-881'
_refine_ls_abs_structure_Flack -0.10(5)
_refine_ls_extinction_method none
_refine_ls_goodness_of_fit_ref 0.931
_refine_ls_hydrogen_treatment constr
_refine_ls_matrix_type full
_refine_ls_number_parameters 560
_refine_ls_number_reflns 8882
_refine_ls_number_restraints 0
_refine_ls_restrained_S_all 0.931
_refine_ls_R_factor_all 0.1201
_refine_ls_R_factor_gt 0.0610
_refine_ls_shift/su_max 0.001
_refine_ls_shift/su_mean 0.000
_refine_ls_structure_factor_coef Fsqd
_refine_ls_weighting_details 'calc w=1/[\s^2^(Fo^2^)+(0.0595P)^2^+0.0000P] where P=(Fo^2^+2Fc^2^)/3'
_refine_ls_weighting_scheme calc
_refine_ls_wR_factor_gt 0.1254
_refine_ls_wR_factor_ref 0.1394
_reflns_number_gt 5203
_reflns_number_total 8882
_reflns_threshold_expression >2sigma(I)
_cod_data_source_file c0nj00299b.txt
_cod_data_source_block ab1009
_cod_depositor_comments
;
The following automatic conversions were performed:

'_symmetry_cell_setting' tag value 'Orthorombic' was replaced with
'orthorhombic' value as specified in the replacement file
'/home/robertas/cod-tools/perl-scripts/inputs/replacement_values.lst'.

Automatic conversion script
Id: cif_fix_values 3143 2015-03-26 13:38:13Z robertas 
;
_cod_original_sg_symbol_H-M 'P21212 '
_cod_database_code 7053618

loop_
_symmetry_equiv_pos_as_xyz
'x, y, z'
'-x, -y, z'
'x+1/2, -y+1/2, -z'
'-x+1/2, y+1/2, -z'

loop_
_atom_site_label
_atom_site_type_symbol
_atom_site_fract_x
_atom_site_fract_y
_atom_site_fract_z
_atom_site_U_iso_or_equiv
_atom_site_adp_type
_atom_site_occupancy
_atom_site_symmetry_multiplicity
_atom_site_calc_flag
_atom_site_refinement_flags
Rh1 Rh -0.06512(3) -0.25077(3) 0.31091(5) 0.02396(17) Uani 1 1 d .
Cl1 Cl -0.10273(10) -0.29510(9) 0.49074(18) 0.0265(5) Uani 1 1 d .
Cl2 Cl -0.04020(10) -0.20705(9) 0.12211(18) 0.0268(5) Uani 1 1 d .
P1 P -0.13647(11) -0.35088(10) 0.1690(2) 0.0265(6) Uani 1 1 d .
P2 P 0.00159(12) -0.32493(9) 0.2741(2) 0.0262(6) Uani 1 1 d .
P3 P -0.13278(11) -0.14013(10) 0.4068(2) 0.0275(6) Uani 1 1 d .
P4 P 0.00596(11) -0.19018(10) 0.4098(2) 0.0268(6) Uani 1 1 d .
N1 N -0.1440(3) -0.2908(3) 0.2175(6) 0.0296(19) Uani 1 1 d .
N2 N -0.1454(3) -0.1956(3) 0.3399(6) 0.0238(18) Uani 1 1 d .
C1 C -0.2026(4) -0.2531(4) 0.1956(7) 0.033(2) Uani 1 1 d .
H1A H -0.1926 -0.2301 0.1231 0.040 Uiso 1 1 calc R
H1B H -0.2451 -0.2737 0.1780 0.040 Uiso 1 1 calc R
C2 C -0.2130(4) -0.2191(3) 0.3075(8) 0.029(2) Uani 1 1 d .
H2A H -0.2468 -0.1903 0.2899 0.035 Uiso 1 1 calc R
H2B H -0.2306 -0.2411 0.3769 0.035 Uiso 1 1 calc R
C3 C -0.2111(4) -0.3908(4) 0.2074(9) 0.031(2) Uani 1 1 d .
C4 C -0.2327(4) -0.3893(4) 0.3302(8) 0.031(2) Uani 1 1 d .
H4 H -0.2063 -0.3703 0.3898 0.038 Uiso 1 1 calc R
C5 C -0.2931(5) -0.4156(4) 0.3666(9) 0.048(3) Uani 1 1 d .
H5 H -0.3078 -0.4152 0.4505 0.057 Uiso 1 1 calc R
C6 C -0.3327(5) -0.4433(4) 0.2725(12) 0.054(3) Uani 1 1 d .
H6 H -0.3741 -0.4611 0.2957 0.064 Uiso 1 1 calc R
C7 C -0.3126(5) -0.4446(4) 0.1531(9) 0.040(3) Uani 1 1 d .
H7 H -0.3388 -0.4639 0.0935 0.048 Uiso 1 1 calc R
C8 C -0.2522(5) -0.4171(4) 0.1175(9) 0.038(2) Uani 1 1 d .
H8 H -0.2390 -0.4162 0.0329 0.046 Uiso 1 1 calc R
C9 C -0.1197(4) -0.3581(4) 0.0070(7) 0.024(2) Uani 1 1 d .
C10 C -0.1078(4) -0.4107(4) -0.0424(8) 0.034(2) Uani 1 1 d .
H10 H -0.1106 -0.4416 0.0089 0.041 Uiso 1 1 calc R
C11 C -0.0919(4) -0.4153(4) -0.1703(8) 0.039(3) Uani 1 1 d .
H11 H -0.0825 -0.4497 -0.2042 0.047 Uiso 1 1 calc R
C12 C -0.0898(4) -0.3716(4) -0.2447(8) 0.037(3) Uani 1 1 d .
H12 H -0.0820 -0.3757 -0.3310 0.044 Uiso 1 1 calc R
C13 C -0.0992(4) -0.3210(4) -0.1946(8) 0.037(2) Uani 1 1 d .
H13 H -0.0965 -0.2903 -0.2466 0.044 Uiso 1 1 calc R
C14 C -0.1125(4) -0.3144(4) -0.0677(8) 0.031(2) Uani 1 1 d .
H14 H -0.1165 -0.2794 -0.0338 0.037 Uiso 1 1 calc R
C15 C -0.0651(4) -0.3785(4) 0.2520(7) 0.032(2) Uani 1 1 d .
H15A H -0.0452 -0.4089 0.2050 0.038 Uiso 1 1 calc R
H15B H -0.0807 -0.3920 0.3334 0.038 Uiso 1 1 calc R
C16 C 0.0609(4) -0.3261(3) 0.1419(7) 0.027(2) Uani 1 1 d .
C17 C 0.0685(5) -0.3727(4) 0.0735(7) 0.037(2) Uani 1 1 d .
H17 H 0.0389 -0.4025 0.0870 0.045 Uiso 1 1 calc R
C18 C 0.1205(5) -0.3753(5) -0.0158(9) 0.051(3) Uani 1 1 d .
H18 H 0.1271 -0.4069 -0.0635 0.061 Uiso 1 1 calc R
C19 C 0.1627(5) -0.3307(5) -0.0338(9) 0.043(3) Uani 1 1 d .
H19 H 0.1987 -0.3319 -0.0932 0.051 Uiso 1 1 calc R
C20 C 0.1521(5) -0.2864(4) 0.0326(8) 0.036(2) Uani 1 1 d .
H20 H 0.1807 -0.2562 0.0176 0.043 Uiso 1 1 calc R
C21 C 0.1014(4) -0.2823(4) 0.1224(8) 0.027(2) Uani 1 1 d .
H21 H 0.0952 -0.2503 0.1686 0.033 Uiso 1 1 calc R
C22 C 0.0544(4) -0.3510(4) 0.3983(8) 0.030(2) Uani 1 1 d .
C23 C 0.1220(5) -0.3318(4) 0.4120(8) 0.035(2) Uani 1 1 d .
H23 H 0.1403 -0.3078 0.3520 0.042 Uiso 1 1 calc R
C24 C 0.1622(5) -0.3470(4) 0.5110(9) 0.048(3) Uani 1 1 d .
H24 H 0.2083 -0.3348 0.5191 0.058 Uiso 1 1 calc R
C25 C 0.1322(5) -0.3818(4) 0.6009(8) 0.040(3) Uani 1 1 d .
H25 H 0.1586 -0.3908 0.6719 0.049 Uiso 1 1 calc R
C26 C 0.0685(4) -0.4027(4) 0.5905(8) 0.032(2) Uani 1 1 d .
H26 H 0.0514 -0.4277 0.6494 0.038 Uiso 1 1 calc R
C27 C 0.0285(4) -0.3864(4) 0.4910(8) 0.032(2) Uani 1 1 d .
H27 H -0.0175 -0.3992 0.4843 0.039 Uiso 1 1 calc R
C28 C -0.1787(4) -0.0882(4) 0.3280(9) 0.031(2) Uani 1 1 d .
C29 C -0.1800(5) -0.0912(4) 0.1988(9) 0.042(3) Uani 1 1 d .
H29 H -0.1578 -0.1199 0.1570 0.050 Uiso 1 1 calc R
C30 C -0.2148(5) -0.0508(4) 0.1311(9) 0.045(3) Uani 1 1 d .
H30 H -0.2162 -0.0534 0.0435 0.053 Uiso 1 1 calc R
C31 C -0.2457(5) -0.0090(4) 0.1856(10) 0.045(3) Uani 1 1 d .
H31 H -0.2680 0.0176 0.1369 0.054 Uiso 1 1 calc R
C32 C -0.2451(4) -0.0049(4) 0.3096(12) 0.058(3) Uani 1 1 d .
H32 H -0.2675 0.0245 0.3486 0.070 Uiso 1 1 calc R
C33 C -0.2095(5) -0.0460(4) 0.3863(9) 0.044(3) Uani 1 1 d .
H33 H -0.2082 -0.0429 0.4739 0.052 Uiso 1 1 calc R
C34 C -0.1515(4) -0.1378(4) 0.5698(7) 0.024(2) Uani 1 1 d .
C35 C -0.1804(4) -0.1832(4) 0.6248(8) 0.030(2) Uani 1 1 d .
H35 H -0.1924 -0.2133 0.5755 0.036 Uiso 1 1 calc R
C36 C -0.1912(5) -0.1841(5) 0.7478(9) 0.049(3) Uani 1 1 d .
H36 H -0.2102 -0.2152 0.7855 0.059 Uiso 1 1 calc R
C37 C -0.1746(5) -0.1393(5) 0.8205(10) 0.056(3) Uani 1 1 d .
H37 H -0.1835 -0.1404 0.9069 0.067 Uiso 1 1 calc R
C38 C -0.1460(5) -0.0937(4) 0.7705(9) 0.044(3) Uani 1 1 d .
H38 H -0.1351 -0.0635 0.8205 0.053 Uiso 1 1 calc R
C39 C -0.1335(5) -0.0936(4) 0.6431(8) 0.041(3) Uani 1 1 d .
H39 H -0.1125 -0.0632 0.6058 0.049 Uiso 1 1 calc R
C40 C -0.0426(4) -0.1276(3) 0.3859(7) 0.027(2) Uani 1 1 d .
H40A H -0.0269 -0.1001 0.4458 0.032 Uiso 1 1 calc R
H40B H -0.0341 -0.1139 0.3013 0.032 Uiso 1 1 calc R
C41 C 0.0223(4) -0.1955(4) 0.5754(7) 0.024(2) Uani 1 1 d .
C42 C 0.0263(4) -0.1494(4) 0.6488(8) 0.039(3) Uani 1 1 d .
H42 H 0.0191 -0.1151 0.6127 0.046 Uiso 1 1 calc R
C43 C 0.0412(5) -0.1538(4) 0.7765(9) 0.043(3) Uani 1 1 d .
H43 H 0.0429 -0.1227 0.8276 0.051 Uiso 1 1 calc R
C44 C 0.0532(4) -0.2040(5) 0.8253(8) 0.045(3) Uani 1 1 d .
H44 H 0.0633 -0.2073 0.9110 0.054 Uiso 1 1 calc R
C45 C 0.0510(4) -0.2489(5) 0.7545(7) 0.035(2) Uani 1 1 d .
H45 H 0.0607 -0.2829 0.7899 0.042 Uiso 1 1 calc R
C46 C 0.0346(4) -0.2446(4) 0.6299(7) 0.028(2) Uani 1 1 d .
H46 H 0.0318 -0.2763 0.5810 0.034 Uiso 1 1 calc R
C47 C 0.0912(4) -0.1725(4) 0.3487(8) 0.032(2) Uani 1 1 d .
C48 C 0.0959(5) -0.1438(4) 0.2369(9) 0.037(2) Uani 1 1 d .
H48 H 0.0566 -0.1318 0.1925 0.045 Uiso 1 1 calc R
C49 C 0.1629(5) -0.1343(4) 0.1966(10) 0.052(3) Uani 1 1 d .
H49 H 0.1673 -0.1149 0.1213 0.062 Uiso 1 1 calc R
C50 C 0.2201(5) -0.1487(4) 0.2491(10) 0.047(3) Uani 1 1 d .
H50 H 0.2635 -0.1395 0.2145 0.057 Uiso 1 1 calc R
C51 C 0.2153(5) -0.1777(4) 0.3569(9) 0.047(3) Uani 1 1 d .
H51 H 0.2562 -0.1890 0.3974 0.056 Uiso 1 1 calc R
C52 C 0.1515(4) -0.1908(4) 0.4081(9) 0.031(2) Uani 1 1 d .
H52 H 0.1488 -0.2117 0.4815 0.037 Uiso 1 1 calc R
Cl3 Cl 0.0000 -0.5000 0.1394(3) 0.0378(8) Uani 1 2 d S
Cl4 Cl -0.5000 -0.5000 0.4561(2) 0.0183(6) Uani 1 2 d S

loop_
_atom_site_aniso_label
_atom_site_aniso_U_11
_atom_site_aniso_U_22
_atom_site_aniso_U_33
_atom_site_aniso_U_23
_atom_site_aniso_U_13
_atom_site_aniso_U_12
Rh1 0.0242(3) 0.0278(4) 0.0200(3) 0.0004(4) 0.0002(3) -0.0003(4)
Cl1 0.0294(12) 0.0308(14) 0.0193(11) 0.0004(10) 0.0034(10) 0.0010(10)
Cl2 0.0290(12) 0.0308(14) 0.0207(11) 0.0048(10) 0.0013(10) 0.0007(10)
P1 0.0265(12) 0.0301(15) 0.0229(13) -0.0027(12) -0.0039(11) -0.0024(11)
P2 0.0254(12) 0.0288(14) 0.0242(13) 0.0017(10) 0.0027(11) 0.0026(11)
P3 0.0255(13) 0.0306(16) 0.0263(13) -0.0017(12) 0.0020(11) 0.0010(11)
P4 0.0246(12) 0.0301(15) 0.0257(13) 0.0016(11) -0.0011(11) 0.0006(11)
N1 0.028(4) 0.029(5) 0.032(5) 0.005(4) 0.003(3) 0.005(4)
N2 0.024(4) 0.021(4) 0.026(4) -0.004(3) -0.006(3) 0.000(3)
C1 0.031(4) 0.036(5) 0.033(5) 0.014(6) -0.010(4) 0.007(5)
C2 0.030(5) 0.033(6) 0.024(5) -0.006(5) 0.004(5) 0.001(4)
C3 0.019(5) 0.038(6) 0.036(6) 0.012(5) -0.002(5) -0.007(4)
C4 0.020(5) 0.046(7) 0.028(6) -0.012(5) 0.007(4) -0.003(4)
C5 0.060(7) 0.039(7) 0.045(6) 0.015(6) 0.029(6) -0.004(6)
C6 0.038(6) 0.014(6) 0.108(11) 0.001(6) 0.001(7) -0.006(5)
C7 0.035(6) 0.053(8) 0.032(6) -0.004(5) 0.006(5) -0.008(5)
C8 0.035(6) 0.053(7) 0.026(5) -0.012(5) 0.002(5) -0.005(5)
C9 0.026(5) 0.023(6) 0.024(5) -0.006(5) 0.008(4) 0.011(4)
C10 0.029(5) 0.046(7) 0.029(5) 0.005(5) -0.001(4) 0.015(5)
C11 0.042(6) 0.050(7) 0.026(6) -0.016(5) 0.002(5) 0.007(5)
C12 0.030(6) 0.060(8) 0.020(5) 0.016(6) 0.000(4) 0.008(5)
C13 0.047(6) 0.036(6) 0.027(5) 0.009(5) 0.007(5) 0.004(5)
C14 0.044(6) 0.022(6) 0.027(5) 0.003(4) -0.005(4) 0.004(4)
C15 0.028(5) 0.046(6) 0.021(4) -0.003(4) 0.005(4) 0.002(5)
C16 0.027(5) 0.028(6) 0.027(5) 0.008(4) 0.009(4) 0.003(5)
C17 0.038(5) 0.048(7) 0.026(5) -0.009(5) 0.010(5) -0.016(5)
C18 0.068(8) 0.056(8) 0.029(6) -0.019(6) 0.010(6) -0.005(6)
C19 0.039(6) 0.061(9) 0.028(6) 0.009(6) 0.009(5) -0.019(6)
C20 0.040(6) 0.034(7) 0.034(6) 0.002(5) 0.005(5) -0.012(5)
C21 0.024(5) 0.027(6) 0.031(5) 0.009(4) 0.011(5) -0.004(4)
C22 0.020(5) 0.034(6) 0.035(5) -0.001(5) -0.003(5) 0.005(4)
C23 0.037(6) 0.044(7) 0.023(5) -0.003(5) -0.002(5) 0.006(5)
C24 0.043(6) 0.070(9) 0.032(6) -0.023(6) -0.005(5) 0.009(6)
C25 0.056(7) 0.047(7) 0.018(5) 0.005(5) -0.025(5) -0.001(5)
C26 0.019(5) 0.048(6) 0.027(5) 0.007(5) -0.010(5) -0.005(5)
C27 0.036(5) 0.035(6) 0.025(5) -0.006(5) -0.012(4) 0.002(4)
C28 0.030(5) 0.028(6) 0.035(6) -0.004(5) 0.003(5) 0.003(4)
C29 0.064(7) 0.037(7) 0.024(6) 0.002(5) 0.009(5) 0.009(5)
C30 0.053(7) 0.043(7) 0.037(6) 0.011(6) -0.007(5) 0.004(6)
C31 0.047(6) 0.053(8) 0.034(6) 0.023(6) 0.003(6) 0.016(5)
C32 0.034(6) 0.037(7) 0.102(10) -0.015(8) 0.033(7) 0.016(5)
C33 0.046(6) 0.044(7) 0.041(6) 0.012(6) 0.007(5) -0.002(5)
C34 0.020(5) 0.027(6) 0.023(5) -0.003(5) -0.004(4) 0.006(4)
C35 0.025(5) 0.034(7) 0.031(6) -0.013(5) -0.004(4) 0.011(4)
C36 0.066(8) 0.052(8) 0.028(6) -0.003(6) 0.010(5) -0.004(6)
C37 0.080(8) 0.055(8) 0.034(6) -0.004(7) 0.014(6) -0.005(6)
C38 0.056(7) 0.036(7) 0.042(7) 0.003(5) 0.012(5) -0.016(5)
C39 0.041(6) 0.047(7) 0.034(6) 0.000(5) 0.022(5) 0.008(5)
C40 0.034(5) 0.026(6) 0.020(5) 0.006(4) 0.000(4) 0.012(4)
C41 0.009(4) 0.046(7) 0.017(5) -0.007(5) -0.004(4) 0.004(4)
C42 0.043(6) 0.040(7) 0.032(6) -0.001(5) -0.016(4) -0.008(5)
C43 0.044(6) 0.040(7) 0.044(7) -0.002(5) 0.003(5) 0.007(5)
C44 0.038(6) 0.075(8) 0.023(5) -0.001(6) 0.007(5) 0.014(6)
C45 0.042(6) 0.037(6) 0.025(4) 0.003(6) -0.004(4) 0.006(6)
C46 0.032(4) 0.026(6) 0.028(5) -0.004(5) -0.007(4) -0.002(5)
C47 0.028(5) 0.030(6) 0.038(6) -0.003(5) 0.010(5) 0.001(4)
C48 0.033(5) 0.035(6) 0.044(6) 0.003(5) 0.008(5) -0.002(5)
C49 0.057(7) 0.053(8) 0.046(7) 0.012(6) 0.014(6) -0.005(6)
C50 0.023(6) 0.054(8) 0.064(8) 0.006(7) 0.008(5) 0.000(5)
C51 0.046(7) 0.043(7) 0.051(7) -0.003(6) 0.001(5) 0.003(5)
C52 0.033(6) 0.025(6) 0.036(6) -0.009(5) 0.011(5) 0.001(4)
Cl3 0.0421(19) 0.0194(19) 0.052(2) 0.000 0.000 0.0084(16)
Cl4 0.0271(15) 0.0025(15) 0.0251(16) 0.000 0.000 0.0066(13)

loop_
_atom_type_symbol
_atom_type_description
_atom_type_scat_dispersion_real
_atom_type_scat_dispersion_imag
_atom_type_scat_source
C C 0.0033 0.0016 'International Tables Vol C Tables 4.2.6.8 and 6.1.1.4'
H H 0.0000 0.0000 'International Tables Vol C Tables 4.2.6.8 and 6.1.1.4'
Cl Cl 0.1484 0.1585 'International Tables Vol C Tables 4.2.6.8 and 6.1.1.4'
N N 0.0061 0.0033 'International Tables Vol C Tables 4.2.6.8 and 6.1.1.4'
P P 0.1023 0.0942 'International Tables Vol C Tables 4.2.6.8 and 6.1.1.4'
Rh Rh -1.1178 0.9187 'International Tables Vol C Tables 4.2.6.8 and 6.1.1.4'

loop_
_geom_angle_atom_site_label_1
_geom_angle_atom_site_label_2
_geom_angle_atom_site_label_3
_geom_angle
N1 Rh1 N2 80.9(3)
N1 Rh1 P2 86.9(2)
N2 Rh1 P2 166.57(19)
N1 Rh1 P4 167.2(2)
N2 Rh1 P4 86.90(18)
P2 Rh1 P4 105.66(8)
N1 Rh1 Cl1 86.97(19)
N2 Rh1 Cl1 87.37(19)
P2 Rh1 Cl1 86.55(8)
P4 Rh1 Cl1 96.34(8)
N1 Rh1 Cl2 87.32(19)
N2 Rh1 Cl2 88.78(18)
P2 Rh1 Cl2 96.12(8)
P4 Rh1 Cl2 88.60(8)
Cl1 Rh1 Cl2 173.56(8)
N1 P1 C15 105.5(4)
N1 P1 C9 115.6(4)
C15 P1 C9 108.1(4)
N1 P1 C3 111.7(4)
C15 P1 C3 107.1(4)
C9 P1 C3 108.4(4)
C22 P2 C16 102.5(4)
C22 P2 C15 103.3(4)
C16 P2 C15 108.8(4)
C22 P2 Rh1 118.7(3)
C16 P2 Rh1 120.2(3)
C15 P2 Rh1 101.9(3)
N2 P3 C28 109.7(4)
N2 P3 C40 104.2(4)
C28 P3 C40 107.6(4)
N2 P3 C34 116.4(4)
C28 P3 C34 110.0(4)
C40 P3 C34 108.4(4)
C41 P4 C47 102.3(4)
C41 P4 C40 106.8(4)
C47 P4 C40 102.0(4)
C41 P4 Rh1 120.7(3)
C47 P4 Rh1 122.0(3)
C40 P4 Rh1 100.6(3)
C1 N1 P1 127.5(6)
C1 N1 Rh1 109.6(5)
P1 N1 Rh1 122.8(4)
C2 N2 P3 126.4(5)
C2 N2 Rh1 111.3(5)
P3 N2 Rh1 121.8(3)
C2 C1 N1 109.4(6)
C2 C1 H1A 109.8
N1 C1 H1A 109.8
C2 C1 H1B 109.8
N1 C1 H1B 109.8
H1A C1 H1B 108.2
N2 C2 C1 107.3(6)
N2 C2 H2A 110.2
C1 C2 H2A 110.2
N2 C2 H2B 110.2
C1 C2 H2B 110.2
H2A C2 H2B 108.5
C4 C3 C8 119.8(8)
C4 C3 P1 116.4(7)
C8 C3 P1 123.3(7)
C3 C4 C5 120.4(8)
C3 C4 H4 119.8
C5 C4 H4 119.8
C4 C5 C6 118.1(9)
C4 C5 H5 121.0
C6 C5 H5 121.0
C7 C6 C5 121.9(9)
C7 C6 H6 119.0
C5 C6 H6 119.0
C6 C7 C8 119.3(9)
C6 C7 H7 120.4
C8 C7 H7 120.4
C7 C8 C3 120.3(8)
C7 C8 H8 119.8
C3 C8 H8 119.8
C14 C9 C10 119.6(8)
C14 C9 P1 121.2(7)
C10 C9 P1 119.0(7)
C11 C10 C9 118.0(9)
C11 C10 H10 121.0
C9 C10 H10 121.0
C12 C11 C10 121.3(9)
C12 C11 H11 119.3
C10 C11 H11 119.3
C11 C12 C13 119.7(9)
C11 C12 H12 120.1
C13 C12 H12 120.1
C12 C13 C14 120.8(9)
C12 C13 H13 119.6
C14 C13 H13 119.6
C9 C14 C13 120.3(9)
C9 C14 H14 119.9
C13 C14 H14 119.9
P1 C15 P2 109.0(5)
P1 C15 H15A 109.9
P2 C15 H15A 109.9
P1 C15 H15B 109.9
P2 C15 H15B 109.9
H15A C15 H15B 108.3
C21 C16 C17 121.9(8)
C21 C16 P2 118.0(7)
C17 C16 P2 119.7(7)
C16 C17 C18 118.9(9)
C16 C17 H17 120.6
C18 C17 H17 120.6
C19 C18 C17 119.0(10)
C19 C18 H18 120.5
C17 C18 H18 120.5
C20 C19 C18 119.7(9)
C20 C19 H19 120.1
C18 C19 H19 120.1
C19 C20 C21 123.1(9)
C19 C20 H20 118.4
C21 C20 H20 118.4
C16 C21 C20 117.4(9)
C16 C21 H21 121.3
C20 C21 H21 121.3
C23 C22 C27 117.8(8)
C23 C22 P2 119.0(7)
C27 C22 P2 122.9(6)
C24 C23 C22 121.1(9)
C24 C23 H23 119.4
C22 C23 H23 119.4
C23 C24 C25 117.8(9)
C23 C24 H24 121.1
C25 C24 H24 121.1
C26 C25 C24 123.6(8)
C26 C25 H25 118.2
C24 C25 H25 118.2
C25 C26 C27 117.8(9)
C25 C26 H26 121.1
C27 C26 H26 121.1
C26 C27 C22 121.8(8)
C26 C27 H27 119.1
C22 C27 H27 119.1
C33 C28 C29 119.6(9)
C33 C28 P3 123.8(7)
C29 C28 P3 116.6(7)
C28 C29 C30 119.2(9)
C28 C29 H29 120.4
C30 C29 H29 120.4
C31 C30 C29 122.7(10)
C31 C30 H30 118.6
C29 C30 H30 118.6
C30 C31 C32 119.5(10)
C30 C31 H31 120.2
C32 C31 H31 120.2
C31 C32 C33 120.5(9)
C31 C32 H32 119.8
C33 C32 H32 119.8
C28 C33 C32 118.5(9)
C28 C33 H33 120.7
C32 C33 H33 120.7
C35 C34 C39 119.8(8)
C35 C34 P3 118.2(7)
C39 C34 P3 121.8(7)
C36 C35 C34 119.8(10)
C36 C35 H35 120.1
C34 C35 H35 120.1
C35 C36 C37 120.2(11)
C35 C36 H36 119.9
C37 C36 H36 119.9
C38 C37 C36 122.0(10)
C38 C37 H37 119.0
C36 C37 H37 119.0
C37 C38 C39 117.3(10)
C37 C38 H38 121.3
C39 C38 H38 121.3
C38 C39 C34 120.7(10)
C38 C39 H39 119.6
C34 C39 H39 119.6
P3 C40 P4 109.6(4)
P3 C40 H40A 109.8
P4 C40 H40A 109.8
P3 C40 H40B 109.8
P4 C40 H40B 109.8
H40A C40 H40B 108.2
C46 C41 C42 118.5(8)
C46 C41 P4 120.9(7)
C42 C41 P4 120.4(7)
C41 C42 C43 120.1(10)
C41 C42 H42 119.9
C43 C42 H42 119.9
C44 C43 C42 118.5(10)
C44 C43 H43 120.8
C42 C43 H43 120.8
C45 C44 C43 121.9(9)
C45 C44 H44 119.1
C43 C44 H44 119.1
C44 C45 C46 119.5(10)
C44 C45 H45 120.3
C46 C45 H45 120.3
C41 C46 C45 121.4(10)
C41 C46 H46 119.3
C45 C46 H46 119.3
C48 C47 C52 120.1(8)
C48 C47 P4 119.3(7)
C52 C47 P4 120.5(7)
C49 C48 C47 114.5(9)
C49 C48 H48 122.7
C47 C48 H48 122.7
C50 C49 C48 128.0(11)
C50 C49 H49 116.0
C48 C49 H49 116.0
C49 C50 C51 117.3(10)
C49 C50 H50 121.4
C51 C50 H50 121.4
C50 C51 C52 121.3(10)
C50 C51 H51 119.3
C52 C51 H51 119.3
C51 C52 C47 118.7(9)
C51 C52 H52 120.7
C47 C52 H52 120.7

loop_
_geom_bond_atom_site_label_1
_geom_bond_atom_site_label_2
_geom_bond_distance
Rh1 N1 2.087(7)
Rh1 N2 2.102(6)
Rh1 P2 2.291(2)
Rh1 P4 2.308(2)
Rh1 Cl1 2.351(2)
Rh1 Cl2 2.362(2)
P1 N1 1.593(8)
P1 C15 1.787(8)
P1 C9 1.790(8)
P1 C3 1.807(8)
P2 C22 1.809(8)
P2 C16 1.835(8)
P2 C15 1.875(9)
P3 N2 1.578(7)
P3 C28 1.787(9)
P3 C40 1.794(8)
P3 C34 1.799(8)
P4 C41 1.822(8)
P4 C47 1.836(8)
P4 C40 1.840(8)
N1 C1 1.496(10)
N2 C2 1.479(9)
C1 C2 1.489(11)
C1 H1A 0.9900
C1 H1B 0.9900
C2 H2A 0.9900
C2 H2B 0.9900
C3 C4 1.392(12)
C3 C8 1.417(12)
C4 C5 1.400(12)
C4 H4 0.9500
C5 C6 1.450(14)
C5 H5 0.9500
C6 C7 1.349(14)
C6 H6 0.9500
C7 C8 1.412(12)
C7 H7 0.9500
C8 H8 0.9500
C9 C14 1.361(11)
C9 C10 1.435(12)
C10 C11 1.420(11)
C10 H10 0.9500
C11 C12 1.354(12)
C11 H11 0.9500
C12 C13 1.385(12)
C12 H12 0.9500
C13 C14 1.405(12)
C13 H13 0.9500
C14 H14 0.9500
C15 H15A 0.9900
C15 H15B 0.9900
C16 C21 1.362(11)
C16 C17 1.385(12)
C17 C18 1.398(12)
C17 H17 0.9500
C18 C19 1.393(13)
C18 H18 0.9500
C19 C20 1.332(13)
C19 H19 0.9500
C20 C21 1.386(11)
C20 H20 0.9500
C21 H21 0.9500
C22 C23 1.406(12)
C22 C27 1.426(12)
C23 C24 1.377(12)
C23 H23 0.9500
C24 C25 1.426(13)
C24 H24 0.9500
C25 C26 1.347(11)
C25 H25 0.9500
C26 C27 1.387(11)
C26 H26 0.9500
C27 H27 0.9500
C28 C33 1.365(12)
C28 C29 1.397(13)
C29 C30 1.416(13)
C29 H29 0.9500
C30 C31 1.339(13)
C30 H30 0.9500
C31 C32 1.344(14)
C31 H31 0.9500
C32 C33 1.488(14)
C32 H32 0.9500
C33 H33 0.9500
C34 C35 1.395(12)
C34 C39 1.402(12)
C35 C36 1.346(11)
C35 H35 0.9500
C36 C37 1.403(14)
C36 H36 0.9500
C37 C38 1.376(13)
C37 H37 0.9500
C38 C39 1.397(12)
C38 H38 0.9500
C39 H39 0.9500
C40 H40A 0.9900
C40 H40B 0.9900
C41 C46 1.379(13)
C41 C42 1.398(12)
C42 C43 1.414(12)
C42 H42 0.9500
C43 C44 1.379(13)
C43 H43 0.9500
C44 C45 1.355(13)
C44 H44 0.9500
C45 C46 1.387(10)
C45 H45 0.9500
C46 H46 0.9500
C47 C48 1.408(12)
C47 C52 1.410(11)
C48 C49 1.392(12)
C48 H48 0.9500
C49 C50 1.297(13)
C49 H49 0.9500
C50 C51 1.373(13)
C50 H50 0.9500
C51 C52 1.396(12)
C51 H51 0.9500
C52 H52 0.9500

loop_
_platon_squeeze_void_nr
_platon_squeeze_void_average_x
_platon_squeeze_void_average_y
_platon_squeeze_void_average_z
_platon_squeeze_void_volume
_platon_squeeze_void_count_electrons
_platon_squeeze_void_content
1 0.147 0.000 0.500 191 92 ' '
2 -0.147 0.500 0.000 191 92 ' '
3 0.417 0.000 0.000 162 85 ' '
4 0.583 0.500 0.500 162 85 ' '
